data_2225336
loop_
_publ_author_name
'Gandolfo, Chaun M.'
'LaDuca, Robert L.'

_publ_section_title
Poly[[aqua[\m-1,4-bis(3-pyridylmethyl)piperazine-\k^2^<i>N</i>:<i>N</i>'](\m-isophthalato-\k^2^<i>O</i>^1^:<i>O</i>^3^)copper(II)]
_journal_issue 3
_journal_name_full 'Acta Crystallographica Section E'
_journal_page_first m318
_journal_paper_doi 10.1107/S160053681000632X
_journal_volume 66
_journal_year 2010
_chemical_formula_iupac '[Cu (C8 H4 O4) (C16 H20 N4) (H2 O)]'
_chemical_formula_moiety 'C24 H26 Cu N4 O5'
_chemical_formula_sum 'C24 H26 Cu N4 O5'
_chemical_formula_weight 514.03
_chemical_name_systematic
;
Poly[[aqua[\m-1,4-bis(3-pyridylmethyl)piperazine-
\k^2^<i>N</i>:<i>N</i>'](\m-isophthalato-
\k^2^<i>O</i>^1^:<i>O</i>^3^)copper(II)]
;
_space_group_IT_number 2
_symmetry_cell_setting triclinic
_symmetry_space_group_name_Hall '-P 1'
_symmetry_space_group_name_H-M 'P -1'
_atom_sites_solution_hydrogens geom
_atom_sites_solution_primary direct
_atom_sites_solution_secondary difmap
_audit_creation_method SHELXL-97
_cell_angle_alpha 86.8220(10)
_cell_angle_beta 84.2100(10)
_cell_angle_gamma 80.7710(10)
_cell_formula_units_Z 2
_cell_length_a 6.9122(4)
_cell_length_b 10.0328(5)
_cell_length_c 16.7456(9)
_cell_measurement_reflns_used 4141
_cell_measurement_temperature 173(2)
_cell_measurement_theta_max 25.31
_cell_measurement_theta_min 1.22
_cell_volume 1139.49(11)
_computing_cell_refinement 'SAINT  (Bruker, 2006)'
_computing_data_collection 'APEX2 (Bruker, 2006)'
_computing_data_reduction 'SAINT  (Bruker, 2006)'
_computing_molecular_graphics
;
<i>Crystal Maker</i> (Palmer, 2007)
;
_computing_publication_material 'SHELXL97 (Sheldrick, 2008)'
_computing_structure_refinement 'SHELXL97 (Sheldrick, 2008)'
_computing_structure_solution 'SHELXS97 (Sheldrick, 2008)'
_diffrn_ambient_temperature 173(2)
_diffrn_measured_fraction_theta_full 0.995
_diffrn_measured_fraction_theta_max 0.994
_diffrn_measurement_device_type 'Bruker APEXII'
_diffrn_measurement_method \w-\f
_diffrn_radiation_monochromator graphite
_diffrn_radiation_source 'fine-focus sealed tube'
_diffrn_radiation_type MoK\a
_diffrn_radiation_wavelength 0.71073
_diffrn_reflns_av_R_equivalents 0.0767
_diffrn_reflns_av_sigmaI/netI 0.0649
_diffrn_reflns_limit_h_max 8
_diffrn_reflns_limit_h_min -8
_diffrn_reflns_limit_k_max 12
_diffrn_reflns_limit_k_min -11
_diffrn_reflns_limit_l_max 20
_diffrn_reflns_limit_l_min 0
_diffrn_reflns_number 31818
_diffrn_reflns_theta_full 25.00
_diffrn_reflns_theta_max 25.31
_diffrn_reflns_theta_min 1.22
_diffrn_standards_decay_% '< 1'
_diffrn_standards_interval_count 0
_diffrn_standards_number 0
_exptl_absorpt_coefficient_mu 1.003
_exptl_absorpt_correction_T_max 0.8496
_exptl_absorpt_correction_T_min 0.7293
_exptl_absorpt_correction_type multi-scan
_exptl_absorpt_process_details '(TWINABS; Sheldrick, 2003)'
_exptl_crystal_colour blue-green
_exptl_crystal_density_diffrn 1.498
_exptl_crystal_density_method 'not measured'
_exptl_crystal_description block
_exptl_crystal_F_000 534
_exptl_crystal_size_max 0.34
_exptl_crystal_size_mid 0.18
_exptl_crystal_size_min 0.17
_refine_diff_density_max 0.438
_refine_diff_density_min -0.564
_refine_ls_extinction_method none
_refine_ls_goodness_of_fit_ref 1.156
_refine_ls_hydrogen_treatment mixed
_refine_ls_matrix_type full
_refine_ls_number_parameters 313
_refine_ls_number_reflns 4141
_refine_ls_number_restraints 3
_refine_ls_restrained_S_all 1.156
_refine_ls_R_factor_all 0.0468
_refine_ls_R_factor_gt 0.0431
_refine_ls_shift/su_max 0.000
_refine_ls_shift/su_mean 0.000
_refine_ls_structure_factor_coef Fsqd
_refine_ls_weighting_details 'calc w=1/[\s^2^(Fo^2^)+(0.0380P)^2^+0.3004P] where P=(Fo^2^+2Fc^2^)/3'
_refine_ls_weighting_scheme calc
_refine_ls_wR_factor_gt 0.1146
_refine_ls_wR_factor_ref 0.1171
_reflns_number_gt 3681
_reflns_number_total 4141
_reflns_threshold_expression >2\s(I)
_cod_data_source_file ng2734.cif
_cod_data_source_block I
_cod_original_sg_symbol_H-M P-1
_cod_database_code 2225336
_cod_database_fobs_code 2225336

loop_
_symmetry_equiv_pos_as_xyz
'x, y, z'
'-x, -y, -z'

loop_
_atom_site_type_symbol
_atom_site_label
_atom_site_fract_x
_atom_site_fract_y
_atom_site_fract_z
_atom_site_U_iso_or_equiv
_atom_site_adp_type
_atom_site_calc_flag
_atom_site_refinement_flags
_atom_site_occupancy
_atom_site_disorder_assembly
_atom_site_disorder_group
Cu Cu1 0.06345(5) 0.16501(3) 0.247474(17) 0.03608(14) Uani d . 1 . .
O O1 -0.2554(3) 0.07048(19) 0.26910(13) 0.0497(5) Uani d . 1 . .
O O2 -0.0541(3) -0.64683(17) 0.24333(11) 0.0407(4) Uani d . 1 . .
O O3 0.1918(3) -0.53485(19) 0.26226(12) 0.0481(5) Uani d . 1 . .
O O4 0.0528(3) -0.03315(17) 0.25491(10) 0.0378(4) Uani d . 1 . .
O O5 0.3884(3) 0.2070(2) 0.22304(13) 0.0468(5) Uani d D 1 . .
H H5A 0.489(4) 0.165(3) 0.2398(18) 0.056 Uiso d D 1 . .
H H5B 0.362(5) 0.2875(19) 0.2338(19) 0.056 Uiso d D 1 . .
N N1 -0.2981(4) 0.4364(2) -0.00903(14) 0.0450(6) Uani d . 1 . .
N N2 -0.3058(4) 0.4306(2) 0.50868(14) 0.0459(6) Uani d . 1 . .
N N3 0.0735(3) 0.1569(2) 0.12699(13) 0.0369(5) Uani d . 1 . .
N N4 0.0851(3) 0.1613(2) 0.36631(13) 0.0364(5) Uani d . 1 . .
C C1 -0.1526(5) 0.3472(3) 0.55036(17) 0.0522(7) Uani d . 1 . .
H H1A -0.2147 0.2988 0.5967 0.063 Uiso calc R 1 . .
H H1B -0.0697 0.4063 0.5715 0.063 Uiso calc R 1 . .
C C2 -0.1293(5) 0.3582(3) -0.05256(17) 0.0543(8) Uani d . 1 . .
H H2A -0.0398 0.4206 -0.0763 0.065 Uiso calc R 1 . .
H H2B -0.1754 0.3150 -0.0973 0.065 Uiso calc R 1 . .
C C3 0.1232(4) 0.1509(3) -0.03844(18) 0.0516(7) Uani d . 1 . .
H H3 0.1412 0.1486 -0.0954 0.062 Uiso calc R 1 . .
C C4 -0.4673(4) 0.3578(3) 0.49701(18) 0.0492(7) Uani d . 1 . .
H H4A -0.5319 0.3322 0.5498 0.059 Uiso calc R 1 . .
H H4B -0.4150 0.2741 0.4683 0.059 Uiso calc R 1 . .
C C5 0.2344(4) 0.0554(3) 0.00767(18) 0.0505(7) Uani d . 1 . .
H H5 0.3287 -0.0133 -0.0168 0.061 Uiso calc R 1 . .
C C6 -0.4586(4) 0.3589(3) 0.01158(18) 0.0486(7) Uani d . 1 . .
H H6A -0.4119 0.2774 0.0446 0.058 Uiso calc R 1 . .
H H6B -0.5022 0.3290 -0.0381 0.058 Uiso calc R 1 . .
C C7 -0.0140(4) 0.2497(3) -0.00209(17) 0.0447(7) Uani d . 1 . .
C C8 -0.3847(4) 0.5539(3) 0.55103(17) 0.0471(7) Uani d . 1 . .
H H8A -0.2761 0.6037 0.5592 0.056 Uiso calc R 1 . .
H H8B -0.4486 0.5304 0.6044 0.056 Uiso calc R 1 . .
C C9 -0.3711(4) 0.5567(3) -0.05738(17) 0.0490(7) Uani d . 1 . .
H H9A -0.4137 0.5290 -0.1078 0.059 Uiso calc R 1 . .
H H9B -0.2640 0.6109 -0.0716 0.059 Uiso calc R 1 . .
C C10 0.1134(5) 0.1464(3) 0.53032(18) 0.0484(7) Uani d . 1 . .
H H10 0.1234 0.1402 0.5866 0.058 Uiso calc R 1 . .
C C11 -0.0233(4) 0.2453(3) 0.49772(16) 0.0429(6) Uani d . 1 . .
C C12 -0.3987(4) -0.1727(3) 0.24824(15) 0.0399(6) Uani d . 1 . .
H H12 -0.4912 -0.0917 0.2477 0.048 Uiso calc R 1 . .
C C13 0.2053(4) 0.0623(3) 0.09015(17) 0.0444(6) Uani d . 1 . .
H H13 0.2822 -0.0029 0.1221 0.053 Uiso calc R 1 . .
C C14 -0.1298(4) -0.4115(3) 0.25201(14) 0.0351(6) Uani d . 1 . .
C C15 -0.3263(4) -0.4149(3) 0.24274(17) 0.0422(6) Uani d . 1 . .
H H15 -0.3696 -0.4990 0.2377 0.051 Uiso calc R 1 . .
C C16 0.2351(4) 0.0567(3) 0.48069(18) 0.0478(7) Uani d . 1 . .
H H16 0.3297 -0.0113 0.5024 0.057 Uiso calc R 1 . .
C C17 -0.4595(4) -0.2960(3) 0.24079(17) 0.0438(6) Uani d . 1 . .
H H17 -0.5936 -0.2992 0.2343 0.053 Uiso calc R 1 . .
C C18 -0.0310(4) 0.2481(3) 0.41507(16) 0.0395(6) Uani d . 1 . .
H H18 -0.1241 0.3154 0.3918 0.047 Uiso calc R 1 . .
C C19 -0.1320(4) -0.0336(3) 0.26089(15) 0.0378(6) Uani d . 1 . .
C C20 -0.2003(4) -0.1679(2) 0.25656(14) 0.0339(5) Uani d . 1 . .
C C21 0.2174(4) 0.0674(3) 0.39949(17) 0.0431(6) Uani d . 1 . .
H H21 0.3021 0.0059 0.3655 0.052 Uiso calc R 1 . .
C C22 -0.0351(4) 0.2482(3) 0.08150(16) 0.0387(6) Uani d . 1 . .
H H22 -0.1307 0.3146 0.1075 0.046 Uiso calc R 1 . .
C C23 -0.0687(4) -0.2874(3) 0.25844(15) 0.0354(6) Uani d . 1 . .
H H23 0.0658 -0.2846 0.2642 0.042 Uiso calc R 1 . .
C C24 0.0186(4) -0.5397(3) 0.25266(14) 0.0372(6) Uani d . 1 . .

loop_
_atom_site_aniso_label
_atom_site_aniso_U_11
_atom_site_aniso_U_22
_atom_site_aniso_U_33
_atom_site_aniso_U_12
_atom_site_aniso_U_13
_atom_site_aniso_U_23
Cu1 0.0415(2) 0.0285(2) 0.0384(2) -0.00438(14) -0.00604(14) -0.00113(13)
O1 0.0404(11) 0.0330(10) 0.0747(14) 0.0028(9) -0.0121(10) -0.0069(9)
O2 0.0470(11) 0.0290(9) 0.0466(11) -0.0040(8) -0.0094(8) -0.0024(8)
O3 0.0392(11) 0.0355(11) 0.0691(13) -0.0008(8) -0.0099(9) -0.0049(9)
O4 0.0375(11) 0.0304(9) 0.0458(10) -0.0047(8) -0.0059(8) -0.0023(8)
O5 0.0368(11) 0.0431(11) 0.0589(12) 0.0013(9) -0.0076(9) -0.0044(10)
N1 0.0413(13) 0.0499(14) 0.0436(13) -0.0085(11) -0.0062(10) 0.0074(11)
N2 0.0458(14) 0.0469(14) 0.0449(13) -0.0048(11) -0.0044(10) -0.0075(11)
N3 0.0350(12) 0.0339(12) 0.0426(12) -0.0071(9) -0.0040(9) -0.0024(9)
N4 0.0352(12) 0.0328(11) 0.0418(12) -0.0066(9) -0.0056(9) 0.0016(9)
C1 0.0559(19) 0.0586(19) 0.0410(15) -0.0030(15) -0.0063(13) -0.0072(13)
C2 0.0533(19) 0.066(2) 0.0407(16) -0.0018(16) -0.0055(13) 0.0061(14)
C3 0.0456(17) 0.067(2) 0.0419(16) -0.0055(15) -0.0038(13) -0.0053(14)
C4 0.0495(18) 0.0454(16) 0.0527(17) -0.0073(14) -0.0024(13) -0.0080(13)
C5 0.0420(16) 0.0569(19) 0.0507(17) -0.0013(14) -0.0009(13) -0.0115(14)
C6 0.0517(18) 0.0451(16) 0.0506(16) -0.0115(14) -0.0112(13) 0.0081(13)
C7 0.0392(15) 0.0537(18) 0.0421(15) -0.0096(13) -0.0056(12) 0.0015(13)
C8 0.0461(17) 0.0499(17) 0.0462(16) -0.0089(13) -0.0024(13) -0.0101(13)
C9 0.0476(17) 0.0522(18) 0.0477(16) -0.0113(14) -0.0086(13) 0.0127(13)
C10 0.0508(18) 0.0531(18) 0.0429(15) -0.0105(14) -0.0099(13) 0.0021(13)
C11 0.0417(15) 0.0468(16) 0.0413(15) -0.0095(13) -0.0055(12) -0.0004(12)
C12 0.0352(14) 0.0391(15) 0.0431(15) 0.0011(11) -0.0025(11) -0.0034(11)
C13 0.0416(16) 0.0442(16) 0.0472(16) -0.0043(12) -0.0062(12) -0.0029(12)
C14 0.0395(14) 0.0354(14) 0.0304(12) -0.0058(11) -0.0024(10) -0.0013(10)
C15 0.0434(16) 0.0361(14) 0.0478(15) -0.0091(12) -0.0020(12) -0.0037(12)
C16 0.0427(16) 0.0483(17) 0.0521(17) -0.0059(13) -0.0116(13) 0.0102(13)
C17 0.0337(14) 0.0458(16) 0.0531(16) -0.0079(12) -0.0056(12) -0.0040(12)
C18 0.0405(15) 0.0362(14) 0.0412(14) -0.0047(12) -0.0045(11) -0.0001(11)
C19 0.0414(15) 0.0341(14) 0.0376(13) -0.0021(12) -0.0095(11) -0.0004(11)
C20 0.0380(14) 0.0312(13) 0.0321(12) -0.0039(11) -0.0030(10) -0.0009(10)
C21 0.0402(15) 0.0407(15) 0.0476(15) -0.0033(12) -0.0045(12) -0.0018(12)
C22 0.0395(15) 0.0373(14) 0.0395(14) -0.0068(12) -0.0041(11) -0.0015(11)
C23 0.0350(14) 0.0358(14) 0.0352(13) -0.0035(11) -0.0050(10) -0.0023(10)
C24 0.0448(16) 0.0319(14) 0.0338(13) -0.0031(12) -0.0028(11) -0.0012(10)

loop_
_atom_type_symbol
_atom_type_description
_atom_type_scat_dispersion_real
_atom_type_scat_dispersion_imag
_atom_type_scat_source
C C 0.0033 0.0016 'International Tables Vol C Tables 4.2.6.8 and 6.1.1.4'
H H 0.0000 0.0000 'International Tables Vol C Tables 4.2.6.8 and 6.1.1.4'
N N 0.0061 0.0033 'International Tables Vol C Tables 4.2.6.8 and 6.1.1.4'
O O 0.0106 0.0060 'International Tables Vol C Tables 4.2.6.8 and 6.1.1.4'
Cu Cu 0.3201 1.2651 'International Tables Vol C Tables 4.2.6.8 and 6.1.1.4'

loop_
_geom_angle_atom_site_label_1
_geom_angle_atom_site_label_2
_geom_angle_atom_site_label_3
_geom_angle_site_symmetry_1
_geom_angle_site_symmetry_3
_geom_angle
_geom_angle_publ_flag
O2 Cu1 O4 1_565 . 153.48(8) ?
O2 Cu1 N4 1_565 . 93.47(8) ?
O4 Cu1 N4 . . 89.57(8) ?
O2 Cu1 N3 1_565 . 91.23(8) ?
O4 Cu1 N3 . . 88.28(8) ?
N4 Cu1 N3 . . 173.41(8) ?
O2 Cu1 O5 1_565 . 95.11(8) ?
O4 Cu1 O5 . . 111.24(7) ?
N4 Cu1 O5 . . 90.05(8) ?
N3 Cu1 O5 . . 84.93(8) ?
C24 O2 Cu1 . 1_545 130.85(17) ?
C19 O4 Cu1 . . 101.25(15) ?
Cu1 O5 H5A . . 129(2) ?
Cu1 O5 H5B . . 95(2) ?
H5A O5 H5B . . 116(3) ?
C2 N1 C6 . . 112.3(2) ?
C2 N1 C9 . . 110.0(2) ?
C6 N1 C9 . . 108.5(2) ?
C1 N2 C8 . . 111.6(2) ?
C1 N2 C4 . . 112.1(2) ?
C8 N2 C4 . . 109.2(2) ?
C13 N3 C22 . . 118.3(2) ?
C13 N3 Cu1 . . 118.38(18) ?
C22 N3 Cu1 . . 123.13(18) ?
C18 N4 C21 . . 117.8(2) ?
C18 N4 Cu1 . . 122.48(18) ?
C21 N4 Cu1 . . 119.72(18) ?
N2 C1 C11 . . 113.3(2) ?
N2 C1 H1A . . 108.9 ?
C11 C1 H1A . . 108.9 ?
N2 C1 H1B . . 108.9 ?
C11 C1 H1B . . 108.9 ?
H1A C1 H1B . . 107.7 ?
N1 C2 C7 . . 114.5(2) ?
N1 C2 H2A . . 108.6 ?
C7 C2 H2A . . 108.6 ?
N1 C2 H2B . . 108.6 ?
C7 C2 H2B . . 108.6 ?
H2A C2 H2B . . 107.6 ?
C7 C3 C5 . . 120.2(3) ?
C7 C3 H3 . . 119.9 ?
C5 C3 H3 . . 119.9 ?
N2 C4 C8 . 2_466 109.8(2) ?
N2 C4 H4A . . 109.7 ?
C8 C4 H4A 2_466 . 109.7 ?
N2 C4 H4B . . 109.7 ?
C8 C4 H4B 2_466 . 109.7 ?
H4A C4 H4B . . 108.2 ?
C13 C5 C3 . . 118.4(3) ?
C13 C5 H5 . . 120.8 ?
C3 C5 H5 . . 120.8 ?
N1 C6 C9 . 2_465 110.4(2) ?
N1 C6 H6A . . 109.6 ?
C9 C6 H6A 2_465 . 109.6 ?
N1 C6 H6B . . 109.6 ?
C9 C6 H6B 2_465 . 109.6 ?
H6A C6 H6B . . 108.1 ?
C3 C7 C22 . . 117.6(3) ?
C3 C7 C2 . . 120.2(3) ?
C22 C7 C2 . . 122.2(3) ?
N2 C8 C4 . 2_466 110.0(2) ?
N2 C8 H8A . . 109.7 ?
C4 C8 H8A 2_466 . 109.7 ?
N2 C8 H8B . . 109.7 ?
C4 C8 H8B 2_466 . 109.7 ?
H8A C8 H8B . . 108.2 ?
N1 C9 C6 . 2_465 110.4(2) ?
N1 C9 H9A . . 109.6 ?
C6 C9 H9A 2_465 . 109.6 ?
N1 C9 H9B . . 109.6 ?
C6 C9 H9B 2_465 . 109.6 ?
H9A C9 H9B . . 108.1 ?
C16 C10 C11 . . 119.7(3) ?
C16 C10 H10 . . 120.1 ?
C11 C10 H10 . . 120.1 ?
C10 C11 C18 . . 117.2(3) ?
C10 C11 C1 . . 120.6(3) ?
C18 C11 C1 . . 122.1(2) ?
C17 C12 C20 . . 119.7(2) ?
C17 C12 H12 . . 120.1 ?
C20 C12 H12 . . 120.1 ?
N3 C13 C5 . . 122.7(3) ?
N3 C13 H13 . . 118.7 ?
C5 C13 H13 . . 118.7 ?
C15 C14 C23 . . 119.1(2) ?
C15 C14 C24 . . 121.1(2) ?
C23 C14 C24 . . 119.8(2) ?
C17 C15 C14 . . 120.2(3) ?
C17 C15 H15 . . 119.9 ?
C14 C15 H15 . . 119.9 ?
C21 C16 C10 . . 119.0(3) ?
C21 C16 H16 . . 120.5 ?
C10 C16 H16 . . 120.5 ?
C12 C17 C15 . . 120.6(3) ?
C12 C17 H17 . . 119.7 ?
C15 C17 H17 . . 119.7 ?
N4 C18 C11 . . 123.7(2) ?
N4 C18 H18 . . 118.2 ?
C11 C18 H18 . . 118.2 ?
O1 C19 O4 . . 123.2(3) ?
O1 C19 C20 . . 119.6(2) ?
O4 C19 C20 . . 117.2(2) ?
C23 C20 C12 . . 119.1(2) ?
C23 C20 C19 . . 121.0(2) ?
C12 C20 C19 . . 119.9(2) ?
N4 C21 C16 . . 122.5(3) ?
N4 C21 H21 . . 118.7 ?
C16 C21 H21 . . 118.7 ?
N3 C22 C7 . . 122.9(3) ?
N3 C22 H22 . . 118.6 ?
C7 C22 H22 . . 118.6 ?
C20 C23 C14 . . 121.3(3) ?
C20 C23 H23 . . 119.4 ?
C14 C23 H23 . . 119.4 ?
O3 C24 O2 . . 125.9(2) ?
O3 C24 C14 . . 120.1(2) ?
O2 C24 C14 . . 114.0(2) ?

loop_
_geom_bond_atom_site_label_1
_geom_bond_atom_site_label_2
_geom_bond_site_symmetry_2
_geom_bond_distance
_geom_bond_publ_flag
Cu1 O2 1_565 1.9322(18) ?
Cu1 O4 . 1.9978(18) ?
Cu1 N4 . 2.009(2) ?
Cu1 N3 . 2.017(2) ?
Cu1 O5 . 2.343(2) ?
O1 C19 . 1.242(3) ?
O2 C24 . 1.280(3) ?
O3 C24 . 1.233(3) ?
O4 C19 . 1.272(3) ?
O5 H5A . 0.820(18) ?
O5 H5B . 0.825(17) ?
N1 C2 . 1.451(4) ?
N1 C6 . 1.458(4) ?
N1 C9 . 1.465(3) ?
N2 C1 . 1.452(4) ?
N2 C8 . 1.461(4) ?
N2 C4 . 1.462(4) ?
N3 C13 . 1.337(4) ?
N3 C22 . 1.341(3) ?
N4 C18 . 1.338(3) ?
N4 C21 . 1.342(3) ?
C1 C11 . 1.506(4) ?
C1 H1A . 0.9900 ?
C1 H1B . 0.9900 ?
C2 C7 . 1.513(4) ?
C2 H2A . 0.9900 ?
C2 H2B . 0.9900 ?
C3 C7 . 1.379(4) ?
C3 C5 . 1.381(4) ?
C3 H3 . 0.9500 ?
C4 C8 2_466 1.508(4) ?
C4 H4A . 0.9900 ?
C4 H4B . 0.9900 ?
C5 C13 . 1.380(4) ?
C5 H5 . 0.9500 ?
C6 C9 2_465 1.503(4) ?
C6 H6A . 0.9900 ?
C6 H6B . 0.9900 ?
C7 C22 . 1.392(4) ?
C8 C4 2_466 1.508(4) ?
C8 H8A . 0.9900 ?
C8 H8B . 0.9900 ?
C9 C6 2_465 1.503(4) ?
C9 H9A . 0.9900 ?
C9 H9B . 0.9900 ?
C10 C16 . 1.380(4) ?
C10 C11 . 1.385(4) ?
C10 H10 . 0.9500 ?
C11 C18 . 1.389(4) ?
C12 C17 . 1.384(4) ?
C12 C20 . 1.401(4) ?
C12 H12 . 0.9500 ?
C13 H13 . 0.9500 ?
C14 C15 . 1.389(4) ?
C14 C23 . 1.390(4) ?
C14 C24 . 1.511(4) ?
C15 C17 . 1.386(4) ?
C15 H15 . 0.9500 ?
C16 C21 . 1.374(4) ?
C16 H16 . 0.9500 ?
C17 H17 . 0.9500 ?
C18 H18 . 0.9500 ?
C19 C20 . 1.505(4) ?
C20 C23 . 1.385(4) ?
C21 H21 . 0.9500 ?
C22 H22 . 0.9500 ?
C23 H23 . 0.9500 ?

loop_
_geom_hbond_atom_site_label_D
_geom_hbond_atom_site_label_H
_geom_hbond_atom_site_label_A
_geom_hbond_site_symmetry_A
_geom_hbond_distance_DH
_geom_hbond_distance_HA
_geom_hbond_distance_DA
_geom_hbond_angle_DHA
O5 H5A O1 1_655 0.820(18) 1.962(18) 2.778(3) 174(3)
O5 H5B O3 1_565 0.825(17) 2.02(2) 2.805(3) 158(3)

loop_
_geom_torsion_atom_site_label_1
_geom_torsion_atom_site_label_2
_geom_torsion_atom_site_label_3
_geom_torsion_atom_site_label_4
_geom_torsion_site_symmetry_1
_geom_torsion_site_symmetry_2
_geom_torsion_site_symmetry_3
_geom_torsion_site_symmetry_4
_geom_torsion
_geom_torsion_publ_flag
O2 Cu1 O4 C19 1_565 . . . -1.3(3) ?
N4 Cu1 O4 C19 . . . . 95.58(16) ?
N3 Cu1 O4 C19 . . . . -90.64(16) ?
O5 Cu1 O4 C19 . . . . -174.53(15) ?
O2 Cu1 N3 C13 1_565 . . . 156.3(2) ?
O4 Cu1 N3 C13 . . . . -50.2(2) ?
O5 Cu1 N3 C13 . . . . 61.3(2) ?
O2 Cu1 N3 C22 1_565 . . . -18.4(2) ?
O4 Cu1 N3 C22 . . . . 135.1(2) ?
O5 Cu1 N3 C22 . . . . -113.4(2) ?
O2 Cu1 N4 C18 1_565 . . . 24.1(2) ?
O4 Cu1 N4 C18 . . . . -129.5(2) ?
O5 Cu1 N4 C18 . . . . 119.3(2) ?
O2 Cu1 N4 C21 1_565 . . . -157.3(2) ?
O4 Cu1 N4 C21 . . . . 49.1(2) ?
O5 Cu1 N4 C21 . . . . -62.1(2) ?
C8 N2 C1 C11 . . . . -161.2(3) ?
C4 N2 C1 C11 . . . . 75.9(3) ?
C6 N1 C2 C7 . . . . -72.1(3) ?
C9 N1 C2 C7 . . . . 166.9(3) ?
C1 N2 C4 C8 . . . 2_466 -176.4(2) ?
C8 N2 C4 C8 . . . 2_466 59.3(3) ?
C7 C3 C5 C13 . . . . -0.4(5) ?
C2 N1 C6 C9 . . . 2_465 179.3(2) ?
C9 N1 C6 C9 . . . 2_465 -58.8(3) ?
C5 C3 C7 C22 . . . . -0.3(4) ?
C5 C3 C7 C2 . . . . 177.2(3) ?
N1 C2 C7 C3 . . . . 166.5(3) ?
N1 C2 C7 C22 . . . . -16.1(4) ?
C1 N2 C8 C4 . . . 2_466 176.0(2) ?
C4 N2 C8 C4 . . . 2_466 -59.4(3) ?
C2 N1 C9 C6 . . . 2_465 -177.9(3) ?
C6 N1 C9 C6 . . . 2_465 58.8(3) ?
C16 C10 C11 C18 . . . . 0.4(4) ?
C16 C10 C11 C1 . . . . -177.8(3) ?
N2 C1 C11 C10 . . . . -171.6(3) ?
N2 C1 C11 C18 . . . . 10.3(4) ?
C22 N3 C13 C5 . . . . 0.3(4) ?
Cu1 N3 C13 C5 . . . . -174.6(2) ?
C3 C5 C13 N3 . . . . 0.4(4) ?
C23 C14 C15 C17 . . . . -0.7(4) ?
C24 C14 C15 C17 . . . . -178.8(2) ?
C11 C10 C16 C21 . . . . -0.2(4) ?
C20 C12 C17 C15 . . . . 1.0(4) ?
C14 C15 C17 C12 . . . . -0.2(4) ?
C21 N4 C18 C11 . . . . -0.6(4) ?
Cu1 N4 C18 C11 . . . . 178.0(2) ?
C10 C11 C18 N4 . . . . 0.0(4) ?
C1 C11 C18 N4 . . . . 178.2(3) ?
Cu1 O4 C19 O1 . . . . -7.3(3) ?
Cu1 O4 C19 C20 . . . . 171.84(18) ?
C17 C12 C20 C23 . . . . -1.0(4) ?
C17 C12 C20 C19 . . . . 177.2(2) ?
O1 C19 C20 C23 . . . . -171.1(2) ?
O4 C19 C20 C23 . . . . 9.6(4) ?
O1 C19 C20 C12 . . . . 10.7(4) ?
O4 C19 C20 C12 . . . . -168.6(2) ?
C18 N4 C21 C16 . . . . 0.8(4) ?
Cu1 N4 C21 C16 . . . . -177.8(2) ?
C10 C16 C21 N4 . . . . -0.5(4) ?
C13 N3 C22 C7 . . . . -1.1(4) ?
Cu1 N3 C22 C7 . . . . 173.6(2) ?
C3 C7 C22 N3 . . . . 1.1(4) ?
C2 C7 C22 N3 . . . . -176.4(3) ?
C12 C20 C23 C14 . . . . 0.2(4) ?
C19 C20 C23 C14 . . . . -178.0(2) ?
C15 C14 C23 C20 . . . . 0.6(4) ?
C24 C14 C23 C20 . . . . 178.8(2) ?
Cu1 O2 C24 O3 1_545 . . . 4.6(4) ?
Cu1 O2 C24 C14 1_545 . . . -174.75(15) ?
C15 C14 C24 O3 . . . . -178.8(2) ?
C23 C14 C24 O3 . . . . 3.1(4) ?
C15 C14 C24 O2 . . . . 0.6(4) ?
C23 C14 C24 O2 . . . . -177.5(2) ?
